data_2217995
loop_
_publ_author_name
'Yi, Jun-Ming'
'Zhang, Yun-Qian'
'Xue, Sai-Feng'
'Zhu, Qian-Jiang'

_publ_section_title
;
 2,2'-(Decane-1,10-diyl)dibenzimidazolium dichloride trihydrate
;
_journal_coeditor_code RK2079
_journal_issue 4
_journal_name_full 'Acta Crystallographica Section E'
_journal_page_first o696
_journal_paper_doi 10.1107/S160053680800617X
_journal_volume 64
_journal_year 2008
_chemical_formula_iupac 'C24 H32 N4 2+, 2Cl -, 3H2 O'
_chemical_formula_moiety 'C24 H32 N4 2+, 2(Cl -), 3(H2 O)'
_chemical_formula_sum 'C24 H38 Cl2 N4 O3'
_chemical_formula_weight 501.48
_chemical_name_systematic
;
2,2'-(Decane-1,10-diyl)dibenzimidazolium dichloride trihydrate
;
_space_group_IT_number 2
_symmetry_cell_setting triclinic
_symmetry_space_group_name_Hall '-P 1'
_symmetry_space_group_name_H-M 'P -1'
_atom_sites_solution_hydrogens geom
_atom_sites_solution_primary direct
_atom_sites_solution_secondary difmap
_audit_creation_method SHELXL97
_cell_angle_alpha 77.619(2)
_cell_angle_beta 71.501(2)
_cell_angle_gamma 76.030(2)
_cell_formula_units_Z 2
_cell_length_a 10.8482(6)
_cell_length_b 11.5089(6)
_cell_length_c 11.9503(6)
_cell_measurement_reflns_used 13250
_cell_measurement_temperature 293(2)
_cell_measurement_theta_max 25.0
_cell_measurement_theta_min 1.82
_cell_volume 1357.58(13)
_computing_cell_refinement 'SAINT (Bruker, 2005)'
_computing_data_collection 'APEX2 (Bruker, 2005)'
_computing_data_reduction 'SAINT (Bruker, 2005)'
_computing_molecular_graphics 'ORTEP-3  (Farrugia, 1997)'
_computing_publication_material 'WinGX (Farrugia, 1999)'
_computing_structure_refinement 'SHELXL97 (Sheldrick, 2008)'
_computing_structure_solution 'SHELXS97 (Sheldrick, 2008)'
_diffrn_ambient_temperature 293(2)
_diffrn_measured_fraction_theta_full 0.984
_diffrn_measured_fraction_theta_max 0.984
_diffrn_measurement_device_type 'Bruker APEXII CCD area-detector'
_diffrn_measurement_method '\f and \w'
_diffrn_radiation_monochromator Graphite
_diffrn_radiation_source 'Fine--focus sealed tube'
_diffrn_radiation_type MoK\a
_diffrn_radiation_wavelength 0.71073
_diffrn_reflns_av_R_equivalents 0.0243
_diffrn_reflns_av_sigmaI/netI 0.0279
_diffrn_reflns_limit_h_max 12
_diffrn_reflns_limit_h_min -12
_diffrn_reflns_limit_k_max 13
_diffrn_reflns_limit_k_min -12
_diffrn_reflns_limit_l_max 14
_diffrn_reflns_limit_l_min -11
_diffrn_reflns_number 13250
_diffrn_reflns_theta_full 25.00
_diffrn_reflns_theta_max 25.00
_diffrn_reflns_theta_min 1.82
_diffrn_standards_interval_count 0
_diffrn_standards_interval_time 0
_diffrn_standards_number 0
_exptl_absorpt_coefficient_mu 0.270
_exptl_absorpt_correction_T_max 0.9581
_exptl_absorpt_correction_T_min 0.9258
_exptl_absorpt_correction_type multi-scan
_exptl_absorpt_process_details '(SADABS; Bruker, 2005)'
_exptl_crystal_colour Colourless
_exptl_crystal_density_diffrn 1.227
_exptl_crystal_density_method 'Not measured'
_exptl_crystal_description Prism
_exptl_crystal_F_000 536
_exptl_crystal_size_max 0.29
_exptl_crystal_size_mid 0.24
_exptl_crystal_size_min 0.16
_refine_diff_density_max 0.224
_refine_diff_density_min -0.180
_refine_ls_extinction_method none
_refine_ls_goodness_of_fit_ref 1.058
_refine_ls_hydrogen_treatment constr
_refine_ls_matrix_type full
_refine_ls_number_parameters 298
_refine_ls_number_reflns 4702
_refine_ls_number_restraints 0
_refine_ls_restrained_S_all 1.058
_refine_ls_R_factor_all 0.0464
_refine_ls_R_factor_gt 0.0346
_refine_ls_shift/su_max 0.000
_refine_ls_shift/su_mean 0.000
_refine_ls_structure_factor_coef Fsqd
_refine_ls_weighting_details 'calc w=1/[\s^2^(Fo^2^)+(0.0377P)^2^+0.299P] where P=(Fo^2^+2Fc^2^)/3'
_refine_ls_weighting_scheme calc
_refine_ls_wR_factor_gt 0.0839
_refine_ls_wR_factor_ref 0.0889
_reflns_number_gt 3802
_reflns_number_total 4702
_reflns_threshold_expression I>2\s(I)
_cod_data_source_file rk2079.cif
_cod_data_source_block I
_cod_depositor_comments
;
The following automatic conversions were performed:
'_atom_sites_solution_hydrogens' value 'Geom' changed to 'geom' according
to '/home/saulius/struct/CIF-dictionaries/cif_core.dic' dictionary named
'cif_core.dic' version 2.4.1 from
2010-06-29.

'_atom_sites_solution_primary' value 'Direct' changed to
'direct' according to '/home/saulius/struct/CIF-dictionaries/cif_core.dic'
dictionary named 'cif_core.dic' version 2.4.1 from
2010-06-29.

'_atom_sites_solution_secondary' value 'Difmap' changed to
'difmap' according to '/home/saulius/struct/CIF-dictionaries/cif_core.dic'
dictionary named 'cif_core.dic' version 2.4.1 from
2010-06-29.

'_refine_ls_matrix_type' value 'Full' changed to 'full'
according to '/home/saulius/struct/CIF-dictionaries/cif_core.dic'
dictionary named 'cif_core.dic' version 2.4.1 from
2010-06-29.

'_refine_ls_weighting_scheme' value 'Calc' changed to 'calc'
according to '/home/saulius/struct/CIF-dictionaries/cif_core.dic'
dictionary named 'cif_core.dic' version 2.4.1 from 2010-06-29.

Automatic conversion script
Id: cif_fix_enum 1527 2010-12-29 10:47:43Z saulius 

The following automatic conversions were performed:

'_atom_sites_solution_hydrogens' value 'Geom' changed to 'geom'
according to /home/saulius/struct/CIF-dictionaries/cif_core.dic
dictionary named 'cif_core.dic' version 2.4.1 from
2010-06-29.

'_atom_sites_solution_primary' value 'Direct' changed to
'direct' according to
/home/saulius/struct/CIF-dictionaries/cif_core.dic dictionary named
'cif_core.dic' version 2.4.1 from
2010-06-29.

'_atom_sites_solution_secondary' value 'Difmap' changed
to 'difmap' according to
/home/saulius/struct/CIF-dictionaries/cif_core.dic dictionary named
'cif_core.dic' version 2.4.1 from
2010-06-29.

'_refine_ls_matrix_type' value 'Full' changed to 'full'
according to /home/saulius/struct/CIF-dictionaries/cif_core.dic
dictionary named 'cif_core.dic' version 2.4.1 from
2010-06-29.

'_refine_ls_weighting_scheme' value 'Calc' changed to
'calc' according to
/home/saulius/struct/CIF-dictionaries/cif_core.dic dictionary named
'cif_core.dic' version 2.4.1 from 2010-06-29.

Automatic conversion script
Id: cif_fix_values 1715 2011-07-08 13:25:40Z adriana 
;
_cod_database_code 2217995
_cod_database_fobs_code 2217995

loop_
_symmetry_equiv_pos_as_xyz
'x, y, z'
'-x, -y, -z'

loop_
_atom_site_type_symbol
_atom_site_label
_atom_site_fract_x
_atom_site_fract_y
_atom_site_fract_z
_atom_site_U_iso_or_equiv
_atom_site_adp_type
_atom_site_calc_flag
_atom_site_refinement_flags
_atom_site_occupancy
C C1 0.64008(18) 0.65504(16) 0.11143(15) 0.0407(4) Uani d . 1
C C2 0.6254(2) 0.78026(18) 0.09401(19) 0.0572(5) Uani d . 1
H H2 0.5447 0.8308 0.0923 0.069 Uiso calc R 1
C C3 0.7371(2) 0.8257(2) 0.07942(19) 0.0624(6) Uani d . 1
H H3 0.7317 0.9091 0.0668 0.075 Uiso calc R 1
C C4 0.8579(2) 0.7500(2) 0.08310(17) 0.0570(6) Uani d . 1
H H4 0.9307 0.7845 0.0729 0.068 Uiso calc R 1
C C5 0.87257(19) 0.62624(19) 0.10132(16) 0.0487(5) Uani d . 1
H H5 0.9530 0.5759 0.1043 0.058 Uiso calc R 1
C C6 0.76037(17) 0.58019(16) 0.11513(15) 0.0387(4) Uani d . 1
C C7 0.61491(17) 0.46486(15) 0.13702(15) 0.0364(4) Uani d . 1
C C8 0.55400(18) 0.35944(16) 0.14626(17) 0.0418(4) Uani d . 1
H H8A 0.5851 0.3315 0.0693 0.050 Uiso calc R 1
H H8B 0.4589 0.3864 0.1634 0.050 Uiso calc R 1
C C9 0.58230(18) 0.25312(15) 0.24031(15) 0.0392(4) Uani d . 1
H H9A 0.5473 0.2783 0.3186 0.047 Uiso calc R 1
H H9B 0.6772 0.2260 0.2255 0.047 Uiso calc R 1
C C10 0.51925(18) 0.14950(16) 0.23773(16) 0.0409(4) Uani d . 1
H H10A 0.4243 0.1771 0.2548 0.049 Uiso calc R 1
H H10B 0.5514 0.1281 0.1579 0.049 Uiso calc R 1
C C11 0.54728(18) 0.03713(16) 0.32589(16) 0.0415(4) Uani d . 1
H H11A 0.6422 0.0092 0.3085 0.050 Uiso calc R 1
H H11B 0.5093 -0.0263 0.3148 0.050 Uiso calc R 1
C C12 0.49251(16) 0.05731(15) 0.45552(15) 0.0384(4) Uani d . 1
H H12A 0.5374 0.1144 0.4686 0.046 Uiso calc R 1
H H12B 0.3994 0.0935 0.4705 0.046 Uiso calc R 1
C C13 0.16012(15) -0.00823(15) 0.50147(15) 0.0340(4) Uani d . 1
C C14 0.19499(17) -0.13242(16) 0.50035(18) 0.0430(4) Uani d . 1
H H14 0.1875 -0.1877 0.5703 0.052 Uiso calc R 1
C C15 0.24119(18) -0.16880(18) 0.38967(19) 0.0484(5) Uani d . 1
H H15 0.2662 -0.2511 0.3848 0.058 Uiso calc R 1
C C16 0.25169(17) -0.08601(18) 0.28440(18) 0.0463(5) Uani d . 1
H H16 0.2826 -0.1148 0.2116 0.056 Uiso calc R 1
C C17 0.21752(16) 0.03697(17) 0.28543(16) 0.0405(4) Uani d . 1
H H17 0.2246 0.0921 0.2153 0.049 Uiso calc R 1
C C18 0.17194(15) 0.07423(15) 0.39687(15) 0.0329(4) Uani d . 1
C C19 0.09620(15) 0.17706(16) 0.55014(15) 0.0353(4) Uani d . 1
C C20 0.04445(17) 0.27781(17) 0.62225(17) 0.0454(5) Uani d . 1
H H20A 0.0525 0.2469 0.7023 0.055 Uiso calc R 1
H H20B -0.0489 0.3056 0.6283 0.055 Uiso calc R 1
C C21 0.11453(17) 0.38577(16) 0.57205(17) 0.0436(4) Uani d . 1
H H21A 0.1086 0.4154 0.4912 0.052 Uiso calc R 1
H H21B 0.0685 0.4502 0.6194 0.052 Uiso calc R 1
C C22 0.25918(16) 0.35777(15) 0.57035(17) 0.0398(4) Uani d . 1
H H22A 0.2659 0.3266 0.6507 0.048 Uiso calc R 1
H H22B 0.3064 0.2952 0.5210 0.048 Uiso calc R 1
C C23 0.32401(18) 0.46815(16) 0.52292(18) 0.0463(5) Uani d . 1
H H23A 0.2725 0.5324 0.5688 0.056 Uiso calc R 1
H H23B 0.3220 0.4959 0.4408 0.056 Uiso calc R 1
C C24 0.46640(18) 0.44573(17) 0.52768(17) 0.0453(5) Uani d . 1
H H24A 0.4678 0.4235 0.6103 0.054 Uiso calc R 1
H H24B 0.5167 0.3778 0.4864 0.054 Uiso calc R 1
Cl Cl1 0.18425(5) 0.85742(4) 0.02569(4) 0.04826(14) Uani d . 1
Cl Cl2 0.16011(5) 0.39667(4) 0.21933(4) 0.05033(15) Uani d . 1
N N1 0.55187(14) 0.57926(12) 0.12641(13) 0.0397(4) Uani d . 1
H H1 0.4698 0.6027 0.1285 0.048 Uiso calc R 1
N N2 0.73979(14) 0.46237(13) 0.13165(13) 0.0400(4) Uani d . 1
H H2A 0.7986 0.3979 0.1375 0.048 Uiso calc R 1
N N3 0.11251(13) 0.06012(13) 0.59441(12) 0.0362(3) Uani d . 1
H H3A 0.0962 0.0311 0.6691 0.043 Uiso calc R 1
N N4 0.13153(13) 0.18871(12) 0.43127(12) 0.0355(3) Uani d . 1
H H4A 0.1296 0.2562 0.3835 0.043 Uiso calc R 1
O O1W 0.95820(12) 0.03649(11) 0.16974(10) 0.0452(3) Uani d . 1
H H1WA 1.0290 -0.0060 0.1285 0.054 Uiso d R 1
H H1WB 0.9039 0.0643 0.1235 0.054 Uiso d R 1
O O3W 0.28364(12) 0.62540(11) 0.18261(12) 0.0529(4) Uani d . 1
H H3WA 0.2395 0.5627 0.1963 0.063 Uiso d R 1
H H3WB 0.2443 0.6840 0.1315 0.063 Uiso d R 1
O O2W 0.92820(12) 0.28229(11) 0.20533(12) 0.0494(3) Uani d . 1
H H2WA 0.9616 0.2021 0.1829 0.059 Uiso d R 1
H H2WB 0.9970 0.3157 0.1996 0.059 Uiso d R 1

loop_
_atom_site_aniso_label
_atom_site_aniso_U_11
_atom_site_aniso_U_22
_atom_site_aniso_U_33
_atom_site_aniso_U_12
_atom_site_aniso_U_13
_atom_site_aniso_U_23
C1 0.0453(10) 0.0372(10) 0.0372(10) -0.0113(8) -0.0083(8) -0.0014(8)
C2 0.0637(13) 0.0390(12) 0.0617(14) -0.0091(10) -0.0123(11) -0.0012(10)
C3 0.0850(17) 0.0438(12) 0.0578(14) -0.0296(12) -0.0094(12) -0.0023(10)
C4 0.0653(14) 0.0640(14) 0.0463(12) -0.0362(12) -0.0062(10) -0.0053(10)
C5 0.0473(11) 0.0588(13) 0.0423(11) -0.0208(10) -0.0090(9) -0.0059(9)
C6 0.0433(10) 0.0390(10) 0.0324(10) -0.0116(8) -0.0085(8) -0.0016(8)
C7 0.0371(9) 0.0377(10) 0.0343(10) -0.0082(8) -0.0114(8) -0.0013(7)
C8 0.0403(10) 0.0391(10) 0.0481(11) -0.0069(8) -0.0169(8) -0.0044(8)
C9 0.0433(10) 0.0389(10) 0.0368(10) -0.0119(8) -0.0108(8) -0.0044(8)
C10 0.0404(10) 0.0415(10) 0.0437(11) -0.0131(8) -0.0119(8) -0.0062(8)
C11 0.0398(10) 0.0373(10) 0.0492(11) -0.0105(8) -0.0119(8) -0.0079(8)
C12 0.0334(9) 0.0320(9) 0.0507(11) -0.0080(8) -0.0123(8) -0.0050(8)
C13 0.0280(8) 0.0401(10) 0.0370(10) -0.0090(7) -0.0113(7) -0.0061(8)
C14 0.0382(10) 0.0393(11) 0.0549(12) -0.0098(8) -0.0197(9) -0.0012(9)
C15 0.0408(10) 0.0416(11) 0.0704(14) -0.0061(9) -0.0215(10) -0.0174(10)
C16 0.0375(10) 0.0571(13) 0.0533(12) -0.0097(9) -0.0144(9) -0.0235(10)
C17 0.0351(9) 0.0524(12) 0.0382(10) -0.0133(8) -0.0123(8) -0.0068(8)
C18 0.0266(8) 0.0361(10) 0.0392(10) -0.0091(7) -0.0113(7) -0.0058(8)
C19 0.0247(8) 0.0436(11) 0.0397(10) -0.0099(7) -0.0085(7) -0.0080(8)
C20 0.0326(9) 0.0541(12) 0.0511(12) -0.0083(8) -0.0063(8) -0.0192(9)
C21 0.0388(10) 0.0386(10) 0.0543(12) -0.0002(8) -0.0137(9) -0.0163(9)
C22 0.0382(10) 0.0346(10) 0.0471(11) -0.0055(8) -0.0121(8) -0.0087(8)
C23 0.0490(11) 0.0386(11) 0.0537(12) -0.0111(9) -0.0149(9) -0.0084(9)
C24 0.0477(11) 0.0462(11) 0.0463(11) -0.0153(9) -0.0126(9) -0.0093(9)
Cl1 0.0498(3) 0.0453(3) 0.0464(3) 0.0017(2) -0.0178(2) -0.0055(2)
Cl2 0.0542(3) 0.0429(3) 0.0557(3) -0.0152(2) -0.0192(2) 0.0017(2)
N1 0.0358(8) 0.0348(9) 0.0464(9) -0.0034(7) -0.0143(7) -0.0009(7)
N2 0.0367(8) 0.0351(8) 0.0469(9) -0.0047(6) -0.0129(7) -0.0037(7)
N3 0.0331(8) 0.0430(9) 0.0337(8) -0.0114(6) -0.0105(6) -0.0015(7)
N4 0.0336(7) 0.0336(8) 0.0386(9) -0.0086(6) -0.0103(6) -0.0012(6)
O1W 0.0441(7) 0.0501(8) 0.0374(7) 0.0007(6) -0.0125(6) -0.0075(6)
O3W 0.0435(7) 0.0373(7) 0.0740(10) -0.0072(6) -0.0192(7) 0.0034(6)
O2W 0.0416(7) 0.0412(7) 0.0683(9) -0.0058(6) -0.0202(6) -0.0092(6)

loop_
_atom_type_symbol
_atom_type_description
_atom_type_scat_dispersion_real
_atom_type_scat_dispersion_imag
_atom_type_scat_source
C C 0.0033 0.0016 'International Tables Vol C Tables 4.2.6.8 and 6.1.1.4'
H H 0.0000 0.0000 'International Tables Vol C Tables 4.2.6.8 and 6.1.1.4'
Cl Cl 0.1484 0.1585 'International Tables Vol C Tables 4.2.6.8 and 6.1.1.4'
N N 0.0061 0.0033 'International Tables Vol C Tables 4.2.6.8 and 6.1.1.4'
O O 0.0106 0.0060 'International Tables Vol C Tables 4.2.6.8 and 6.1.1.4'

loop_
_geom_angle_atom_site_label_1
_geom_angle_atom_site_label_2
_geom_angle_atom_site_label_3
_geom_angle_site_symmetry_1
_geom_angle
C6 C1 C2 . 121.54(18)
C6 C1 N1 . 106.43(15)
C2 C1 N1 . 132.02(18)
C3 C2 C1 . 116.3(2)
C3 C2 H2 . 121.8
C1 C2 H2 . 121.8
C2 C3 C4 . 121.9(2)
C2 C3 H3 . 119.0
C4 C3 H3 . 119.0
C5 C4 C3 . 121.93(19)
C5 C4 H4 . 119.0
C3 C4 H4 . 119.0
C4 C5 C6 . 116.28(19)
C4 C5 H5 . 121.9
C6 C5 H5 . 121.9
C1 C6 N2 . 106.09(15)
C1 C6 C5 . 121.99(17)
N2 C6 C5 . 131.91(17)
N1 C7 N2 . 109.12(15)
N1 C7 C8 . 123.98(15)
N2 C7 C8 . 126.82(16)
C7 C8 C9 . 115.36(15)
C7 C8 H8A . 108.4
C9 C8 H8A . 108.4
C7 C8 H8B . 108.4
C9 C8 H8B . 108.4
H8A C8 H8B . 107.5
C8 C9 C10 . 110.33(14)
C8 C9 H9A . 109.6
C10 C9 H9A . 109.6
C8 C9 H9B . 109.6
C10 C9 H9B . 109.6
H9A C9 H9B . 108.1
C11 C10 C9 . 113.90(14)
C11 C10 H10A . 108.8
C9 C10 H10A . 108.8
C11 C10 H10B . 108.8
C9 C10 H10B . 108.8
H10A C10 H10B . 107.7
C10 C11 C12 . 113.70(15)
C10 C11 H11A . 108.8
C12 C11 H11A . 108.8
C10 C11 H11B . 108.8
C12 C11 H11B . 108.8
H11A C11 H11B . 107.7
C12 C12 C11 2_656 113.96(18)
C12 C12 H12A 2_656 108.8
C11 C12 H12A . 108.8
C12 C12 H12B 2_656 108.8
C11 C12 H12B . 108.8
H12A C12 H12B . 107.7
C18 C13 C14 . 121.89(16)
C18 C13 N3 . 106.14(14)
C14 C13 N3 . 131.96(16)
C15 C14 C13 . 116.09(17)
C15 C14 H14 . 122.0
C13 C14 H14 . 122.0
C14 C15 C16 . 122.10(18)
C14 C15 H15 . 119.0
C16 C15 H15 . 119.0
C17 C16 C15 . 121.84(18)
C17 C16 H16 . 119.1
C15 C16 H16 . 119.1
C16 C17 C18 . 116.30(17)
C16 C17 H17 . 121.8
C18 C17 H17 . 121.8
C17 C18 C13 . 121.77(16)
C17 C18 N4 . 131.94(16)
C13 C18 N4 . 106.29(14)
N3 C19 N4 . 108.88(15)
N3 C19 C20 . 125.13(16)
N4 C19 C20 . 125.99(16)
C19 C20 C21 . 114.39(15)
C19 C20 H20A . 108.7
C21 C20 H20A . 108.7
C19 C20 H20B . 108.7
C21 C20 H20B . 108.7
H20A C20 H20B . 107.6
C22 C21 C20 . 114.17(15)
C22 C21 H21A . 108.7
C20 C21 H21A . 108.7
C22 C21 H21B . 108.7
C20 C21 H21B . 108.7
H21A C21 H21B . 107.6
C23 C22 C21 . 112.45(15)
C23 C22 H22A . 109.1
C21 C22 H22A . 109.1
C23 C22 H22B . 109.1
C21 C22 H22B . 109.1
H22A C22 H22B . 107.8
C22 C23 C24 . 114.00(16)
C22 C23 H23A . 108.8
C24 C23 H23A . 108.8
C22 C23 H23B . 108.8
C24 C23 H23B . 108.8
H23A C23 H23B . 107.6
C24 C24 C23 2_666 113.7(2)
C24 C24 H24A 2_666 108.8
C23 C24 H24A . 108.8
C24 C24 H24B 2_666 108.8
C23 C24 H24B . 108.8
H24A C24 H24B . 107.7
C7 N1 C1 . 109.03(14)
C7 N1 H1 . 125.5
C1 N1 H1 . 125.5
C7 N2 C6 . 109.33(15)
C7 N2 H2A . 125.3
C6 N2 H2A . 125.3
C19 N3 C13 . 109.52(14)
C19 N3 H3A . 125.2
C13 N3 H3A . 125.2
C19 N4 C18 . 109.17(14)
C19 N4 H4A . 125.4
C18 N4 H4A . 125.4
H1WA O1W H1WB . 107.0
H3WA O3W H3WB . 103.3
H2WA O2W H2WB . 108.7

loop_
_geom_bond_atom_site_label_1
_geom_bond_atom_site_label_2
_geom_bond_site_symmetry_2
_geom_bond_distance
C1 C6 . 1.387(3)
C1 C2 . 1.388(3)
C1 N1 . 1.391(2)
C2 C3 . 1.380(3)
C2 H2 . 0.9300
C3 C4 . 1.396(3)
C3 H3 . 0.9300
C4 C5 . 1.372(3)
C4 H4 . 0.9300
C5 C6 . 1.392(2)
C5 H5 . 0.9300
C6 N2 . 1.390(2)
C7 N1 . 1.329(2)
C7 N2 . 1.329(2)
C7 C8 . 1.485(2)
C8 C9 . 1.517(2)
C8 H8A . 0.9700
C8 H8B . 0.9700
C9 C10 . 1.521(2)
C9 H9A . 0.9700
C9 H9B . 0.9700
C10 C11 . 1.518(2)
C10 H10A . 0.9700
C10 H10B . 0.9700
C11 C12 . 1.520(2)
C11 H11A . 0.9700
C11 H11B . 0.9700
C12 C12 2_656 1.517(3)
C12 H12A . 0.9700
C12 H12B . 0.9700
C13 C18 . 1.388(2)
C13 C14 . 1.389(2)
C13 N3 . 1.390(2)
C14 C15 . 1.375(3)
C14 H14 . 0.9300
C15 C16 . 1.397(3)
C15 H15 . 0.9300
C16 C17 . 1.376(3)
C16 H16 . 0.9300
C17 C18 . 1.388(2)
C17 H17 . 0.9300
C18 N4 . 1.391(2)
C19 N3 . 1.327(2)
C19 N4 . 1.334(2)
C19 C20 . 1.486(2)
C20 C21 . 1.526(2)
C20 H20A . 0.9700
C20 H20B . 0.9700
C21 C22 . 1.518(2)
C21 H21A . 0.9700
C21 H21B . 0.9700
C22 C23 . 1.516(2)
C22 H22A . 0.9700
C22 H22B . 0.9700
C23 C24 . 1.521(3)
C23 H23A . 0.9700
C23 H23B . 0.9700
C24 C24 2_666 1.520(3)
C24 H24A . 0.9700
C24 H24B . 0.9700
N1 H1 . 0.8600
N2 H2A . 0.8600
N3 H3A . 0.8600
N4 H4A . 0.8600
O1W H1WA . 0.8680
O1W H1WB . 0.8916
O3W H3WA . 0.9188
O3W H3WB . 0.9275
O2W H2WA . 0.9681
O2W H2WB . 0.8971

loop_
_geom_hbond_atom_site_label_D
_geom_hbond_atom_site_label_H
_geom_hbond_atom_site_label_A
_geom_hbond_site_symmetry_A
_geom_hbond_distance_DH
_geom_hbond_distance_HA
_geom_hbond_distance_DA
_geom_hbond_angle_DHA
N1 H1 O3W . 0.86 1.88 2.7142(19) 161.5
N2 H2A O2W . 0.86 1.94 2.7500(19) 156.6
N3 H3A O1W 2_656 0.86 1.88 2.7322(18) 173.1
N4 H4A Cl2 . 0.86 2.25 3.0823(15) 163.2
O1W H1WA Cl1 1_645 0.87 2.25 3.1027(13) 168.1
O1W H1WB Cl1 2_665 0.89 2.21 3.0804(13) 165.5
O2W H2WA O1W . 0.97 1.96 2.8763(18) 157.9
O2W H2WB Cl2 1_655 0.90 2.28 3.1703(13) 170.3
O3W H3WB Cl1 . 0.93 2.20 3.0912(13) 162.1
O3W H3WA Cl2 . 0.92 2.21 3.1229(13) 172.2
C11 H11B Cg2 . 0.97 3.17 3.847(3) 128.0
C22 H22A Cg1 2_666 0.97 2.92 3.863(3) 164.6

loop_
_geom_torsion_atom_site_label_1
_geom_torsion_atom_site_label_2
_geom_torsion_atom_site_label_3
_geom_torsion_atom_site_label_4
_geom_torsion_site_symmetry_4
_geom_torsion
C6 C1 C2 C3 . 0.7(3)
N1 C1 C2 C3 . -178.45(19)
C1 C2 C3 C4 . -0.6(3)
C2 C3 C4 C5 . 0.1(3)
C3 C4 C5 C6 . 0.4(3)
C2 C1 C6 N2 . -179.04(17)
N1 C1 C6 N2 . 0.27(19)
C2 C1 C6 C5 . -0.2(3)
N1 C1 C6 C5 . 179.12(16)
C4 C5 C6 C1 . -0.4(3)
C4 C5 C6 N2 . 178.15(18)
N1 C7 C8 C9 . -136.00(18)
N2 C7 C8 C9 . 47.8(2)
C7 C8 C9 C10 . -177.80(16)
C8 C9 C10 C11 . 177.68(15)
C9 C10 C11 C12 . 62.6(2)
C10 C11 C12 C12 2_656 173.94(17)
C18 C13 C14 C15 . -0.3(2)
N3 C13 C14 C15 . -178.99(16)
C13 C14 C15 C16 . -0.4(3)
C14 C15 C16 C17 . 0.6(3)
C15 C16 C17 C18 . -0.1(2)
C16 C17 C18 C13 . -0.7(2)
C16 C17 C18 N4 . 178.80(16)
C14 C13 C18 C17 . 0.9(2)
N3 C13 C18 C17 . 179.89(14)
C14 C13 C18 N4 . -178.69(14)
N3 C13 C18 N4 . 0.28(16)
N3 C19 C20 C21 . 140.24(17)
N4 C19 C20 C21 . -41.0(2)
C19 C20 C21 C22 . -64.7(2)
C20 C21 C22 C23 . -178.49(16)
C21 C22 C23 C24 . 176.07(16)
C22 C23 C24 C24 2_666 176.07(19)
N2 C7 N1 C1 . 1.0(2)
C8 C7 N1 C1 . -175.79(16)
C6 C1 N1 C7 . -0.79(19)
C2 C1 N1 C7 . 178.4(2)
N1 C7 N2 C6 . -0.9(2)
C8 C7 N2 C6 . 175.85(16)
C1 C6 N2 C7 . 0.35(19)
C5 C6 N2 C7 . -178.35(19)
N4 C19 N3 C13 . -0.13(17)
C20 C19 N3 C13 . 178.79(15)
C18 C13 N3 C19 . -0.10(17)
C14 C13 N3 C19 . 178.73(17)
N3 C19 N4 C18 . 0.31(17)
C20 C19 N4 C18 . -178.60(15)
C17 C18 N4 C19 . -179.93(17)
C13 C18 N4 C19 . -0.37(17)
